data_2230196
loop_
_publ_author_name
'Burrow, Robert A.'
'Siqueira da Silva, Rubia M.'

_publ_section_title
;
 Benzyl(phenyl)phosphinic acid
;
_journal_coeditor_code ZB2011
_journal_issue 5
_journal_name_full 'Acta Crystallographica Section E'
_journal_page_first o1045
_journal_paper_doi 10.1107/S1600536811008245
_journal_volume 67
_journal_year 2011
_chemical_formula_iupac 'C13 H13 O2 P'
_chemical_formula_moiety 'C13 H13 O2 P'
_chemical_formula_sum 'C13 H13 O2 P'
_chemical_formula_weight 232.20
_chemical_melting_point_gt 454
_chemical_melting_point_lt 456
_chemical_name_systematic
;
Benzyl(phenyl)phosphinic acid
;
_space_group_IT_number 19
_symmetry_cell_setting orthorhombic
_symmetry_space_group_name_Hall 'P 2ac 2ab'
_symmetry_space_group_name_H-M 'P 21 21 21'
_atom_sites_solution_hydrogens geom
_atom_sites_solution_primary direct
_atom_sites_solution_secondary difmap
_audit_creation_method SHELXL-97
_cell_angle_alpha 90.00
_cell_angle_beta 90.00
_cell_angle_gamma 90.00
_cell_formula_units_Z 4
_cell_length_a 5.7326(2)
_cell_length_b 12.3430(3)
_cell_length_c 16.7794(4)
_cell_measurement_reflns_used 4929
_cell_measurement_temperature 295(2)
_cell_measurement_theta_max 27.95
_cell_measurement_theta_min 3.30
_cell_volume 1187.27(6)
_computing_cell_refinement 'SAINT (Bruker, 2009)'
_computing_data_collection 'APEX2, BIS and COSMO (Bruker, 2009)'
_computing_data_reduction 'SAINT (Bruker, 2009)'
_computing_molecular_graphics 'DIAMOND (Brandenburg, 2009)'
_computing_publication_material 'publCIF (Westrip, 2010)'
_computing_structure_refinement 'SHELXL97 (Sheldrick, 2008)'
_computing_structure_solution 'SHELXS97 (Sheldrick, 2008)'
_diffrn_ambient_temperature 295(2)
_diffrn_detector_area_resol_mean 0.0833
_diffrn_measured_fraction_theta_full 0.998
_diffrn_measured_fraction_theta_max 0.998
_diffrn_measurement_device_type 'Bruker X8 Kappa APEXII'
_diffrn_measurement_method '\f and \w'
_diffrn_radiation_monochromator graphite
_diffrn_radiation_source 'fine-focus sealed tube'
_diffrn_radiation_type MoK\a
_diffrn_radiation_wavelength 0.71073
_diffrn_reflns_av_R_equivalents 0.0277
_diffrn_reflns_av_sigmaI/netI 0.0244
_diffrn_reflns_limit_h_max 8
_diffrn_reflns_limit_h_min -8
_diffrn_reflns_limit_k_max 17
_diffrn_reflns_limit_k_min -17
_diffrn_reflns_limit_l_max 23
_diffrn_reflns_limit_l_min -20
_diffrn_reflns_number 14337
_diffrn_reflns_theta_full 30.00
_diffrn_reflns_theta_max 30.00
_diffrn_reflns_theta_min 3.52
_exptl_absorpt_coefficient_mu 0.213
_exptl_absorpt_correction_T_max 0.964
_exptl_absorpt_correction_T_min 0.880
_exptl_absorpt_correction_type gaussian
_exptl_absorpt_process_details '(SADABS; Bruker, 2009)'
_exptl_crystal_colour colourless
_exptl_crystal_density_diffrn 1.299
_exptl_crystal_density_method 'not measured'
_exptl_crystal_description block
_exptl_crystal_F_000 488
_exptl_crystal_size_max 0.65
_exptl_crystal_size_mid 0.34
_exptl_crystal_size_min 0.22
_refine_diff_density_max 0.474
_refine_diff_density_min -0.225
_refine_ls_abs_structure_details 'Flack & Bernardinelli (2000), 1447 Friedel pairs'
_refine_ls_abs_structure_Flack 0.00(11)
_refine_ls_extinction_method none
_refine_ls_goodness_of_fit_ref 1.050
_refine_ls_hydrogen_treatment mixed
_refine_ls_matrix_type full
_refine_ls_number_parameters 148
_refine_ls_number_reflns 3451
_refine_ls_number_restraints 0
_refine_ls_restrained_S_all 1.050
_refine_ls_R_factor_all 0.0439
_refine_ls_R_factor_gt 0.0388
_refine_ls_shift/su_max 0.001
_refine_ls_shift/su_mean 0.000
_refine_ls_structure_factor_coef Fsqd
_refine_ls_weighting_details 'calc w=1/[\s^2^(Fo^2^)+(0.0579P)^2^+0.2054P] where P=(Fo^2^+2Fc^2^)/3'
_refine_ls_weighting_scheme calc
_refine_ls_wR_factor_gt 0.1044
_refine_ls_wR_factor_ref 0.1076
_reflns_number_gt 3119
_reflns_number_total 3451
_reflns_threshold_expression I>2\s(I)
_cod_data_source_file zb2011.cif
_cod_data_source_block I
_cod_database_code 2230196
_cod_database_fobs_code 2230196

loop_
_symmetry_equiv_pos_as_xyz
'x, y, z'
'-x+1/2, -y, z+1/2'
'-x, y+1/2, -z+1/2'
'x+1/2, -y+1/2, -z'

loop_
_atom_site_type_symbol
_atom_site_label
_atom_site_fract_x
_atom_site_fract_y
_atom_site_fract_z
_atom_site_U_iso_or_equiv
_atom_site_adp_type
_atom_site_calc_flag
_atom_site_refinement_flags
_atom_site_occupancy
_atom_site_disorder_assembly
_atom_site_disorder_group
C C11 0.0173(3) 0.51865(12) 0.54568(9) 0.0333(3) Uani d . 1 . .
C C12 0.2219(4) 0.53887(16) 0.58763(12) 0.0445(4) Uani d . 1 . .
H H12 0.3342 0.4849 0.5926 0.053 Uiso calc R 1 . .
C C13 0.2585(4) 0.64005(18) 0.62216(13) 0.0530(5) Uani d . 1 . .
H H13 0.3935 0.6530 0.6513 0.064 Uiso calc R 1 . .
C C14 0.0955(4) 0.72087(17) 0.61322(14) 0.0539(5) Uani d . 1 . .
H H14 0.1215 0.7886 0.6359 0.065 Uiso calc R 1 . .
C C15 -0.1073(4) 0.70186(17) 0.57065(15) 0.0539(5) Uani d . 1 . .
H H15 -0.2170 0.7567 0.5646 0.065 Uiso calc R 1 . .
C C16 -0.1464(3) 0.60086(15) 0.53698(12) 0.0428(4) Uani d . 1 . .
H H16 -0.2828 0.5881 0.5085 0.051 Uiso calc R 1 . .
C C21 0.1121(4) 0.37609(16) 0.41002(11) 0.0463(4) Uani d . 1 . .
H H21A 0.2768 0.3904 0.4181 0.056 Uiso calc R 1 . .
H H21B 0.0971 0.3022 0.3910 0.056 Uiso calc R 1 . .
C C22 0.0212(3) 0.45208(15) 0.34658(10) 0.0400(4) Uani d . 1 . .
C C23 0.1432(5) 0.54488(18) 0.32764(13) 0.0561(5) Uani d . 1 . .
H H23 0.2820 0.5606 0.3539 0.067 Uiso calc R 1 . .
C C24 0.0593(6) 0.6153(2) 0.26926(16) 0.0756(8) Uani d . 1 . .
H H24 0.1425 0.6777 0.2566 0.091 Uiso calc R 1 . .
C C25 -0.1438(6) 0.5929(3) 0.23093(16) 0.0769(9) Uani d . 1 . .
H H25 -0.2001 0.6403 0.1924 0.092 Uiso calc R 1 . .
C C26 -0.2657(6) 0.5010(3) 0.24868(14) 0.0720(7) Uani d . 1 . .
H H26 -0.4033 0.4855 0.2216 0.086 Uiso calc R 1 . .
C C27 -0.1855(4) 0.4311(2) 0.30663(12) 0.0535(5) Uani d . 1 . .
H H27 -0.2709 0.3693 0.3190 0.064 Uiso calc R 1 . .
H H1 0.101(5) 0.234(3) 0.5458(19) 0.080 Uiso d . 1 . .
O O1 0.0790(3) 0.30554(11) 0.56144(9) 0.0480(3) Uani d . 1 . .
O O2 -0.2947(2) 0.37242(9) 0.49255(9) 0.0444(3) Uani d . 1 . .
P P1 -0.03542(8) 0.38743(3) 0.50410(3) 0.03482(11) Uani d . 1 . .

loop_
_atom_site_aniso_label
_atom_site_aniso_U_11
_atom_site_aniso_U_22
_atom_site_aniso_U_33
_atom_site_aniso_U_12
_atom_site_aniso_U_13
_atom_site_aniso_U_23
C11 0.0375(8) 0.0272(6) 0.0350(7) -0.0003(6) 0.0014(6) -0.0005(5)
C12 0.0399(9) 0.0415(9) 0.0520(10) 0.0028(8) -0.0048(8) -0.0043(8)
C13 0.0490(11) 0.0526(11) 0.0574(11) -0.0089(9) -0.0107(9) -0.0098(9)
C14 0.0639(14) 0.0378(9) 0.0600(12) -0.0056(9) -0.0009(10) -0.0138(9)
C15 0.0590(13) 0.0342(9) 0.0684(13) 0.0105(9) -0.0095(10) -0.0101(9)
C16 0.0420(9) 0.0341(8) 0.0525(10) 0.0031(7) -0.0078(8) -0.0058(7)
C21 0.0504(10) 0.0418(9) 0.0465(9) 0.0155(8) 0.0003(8) -0.0070(8)
C22 0.0468(10) 0.0405(8) 0.0327(7) 0.0060(7) 0.0035(7) -0.0051(6)
C23 0.0652(14) 0.0509(11) 0.0523(11) -0.0075(10) 0.0080(10) -0.0044(9)
C24 0.111(2) 0.0522(13) 0.0638(14) -0.0030(16) 0.0222(15) 0.0105(12)
C25 0.109(2) 0.0749(18) 0.0464(12) 0.0311(18) 0.0081(14) 0.0147(12)
C26 0.0729(15) 0.103(2) 0.0404(10) 0.0214(15) -0.0098(11) -0.0021(12)
C27 0.0559(12) 0.0641(13) 0.0405(10) -0.0047(10) -0.0024(9) -0.0037(9)
O1 0.0649(10) 0.0328(6) 0.0461(7) 0.0112(6) -0.0006(6) 0.0035(5)
O2 0.0413(6) 0.0326(5) 0.0592(8) -0.0041(5) 0.0011(6) -0.0015(6)
P1 0.0409(2) 0.02614(17) 0.03746(19) 0.00195(14) 0.00110(17) -0.00116(16)

loop_
_atom_type_symbol
_atom_type_description
_atom_type_scat_dispersion_real
_atom_type_scat_dispersion_imag
_atom_type_scat_source
C C 0.0033 0.0016 'International Tables Vol C Tables 4.2.6.8 and 6.1.1.4'
H H 0.0000 0.0000 'International Tables Vol C Tables 4.2.6.8 and 6.1.1.4'
O O 0.0106 0.0060 'International Tables Vol C Tables 4.2.6.8 and 6.1.1.4'
P P 0.1023 0.0942 'International Tables Vol C Tables 4.2.6.8 and 6.1.1.4'

loop_
_geom_angle_atom_site_label_1
_geom_angle_atom_site_label_2
_geom_angle_atom_site_label_3
_geom_angle_site_symmetry_1
_geom_angle_site_symmetry_3
_geom_angle
_geom_angle_publ_flag
C16 C11 C12 . . 119.46(16) ?
C16 C11 P1 . . 120.38(13) ?
C12 C11 P1 . . 120.15(13) ?
C11 C12 C13 . . 119.89(18) ?
C11 C12 H12 . . 120.1 ?
C13 C12 H12 . . 120.1 ?
C14 C13 C12 . . 120.20(19) ?
C14 C13 H13 . . 119.9 ?
C12 C13 H13 . . 119.9 ?
C13 C14 C15 . . 120.26(18) ?
C13 C14 H14 . . 119.9 ?
C15 C14 H14 . . 119.9 ?
C14 C15 C16 . . 119.90(19) ?
C14 C15 H15 . . 120.0 ?
C16 C15 H15 . . 120.0 ?
C15 C16 C11 . . 120.27(18) ?
C15 C16 H16 . . 119.9 ?
C11 C16 H16 . . 119.9 ?
C22 C21 P1 . . 114.11(12) ?
C22 C21 H21A . . 108.7 ?
P1 C21 H21A . . 108.7 ?
C22 C21 H21B . . 108.7 ?
P1 C21 H21B . . 108.7 ?
H21A C21 H21B . . 107.6 ?
C23 C22 C27 . . 118.5(2) ?
C23 C22 C21 . . 120.2(2) ?
C27 C22 C21 . . 121.29(19) ?
C22 C23 C24 . . 120.3(3) ?
C22 C23 H23 . . 119.9 ?
C24 C23 H23 . . 119.9 ?
C25 C24 C23 . . 120.0(3) ?
C25 C24 H24 . . 120.0 ?
C23 C24 H24 . . 120.0 ?
C24 C25 C26 . . 120.3(2) ?
C24 C25 H25 . . 119.8 ?
C26 C25 H25 . . 119.8 ?
C25 C26 C27 . . 120.2(3) ?
C25 C26 H26 . . 119.9 ?
C27 C26 H26 . . 119.9 ?
C26 C27 C22 . . 120.6(2) ?
C26 C27 H27 . . 119.7 ?
C22 C27 H27 . . 119.7 ?
P1 O1 H1 . . 120(2) ?
O2 P1 O1 . . 114.73(8) ?
O2 P1 C11 . . 109.11(8) ?
O1 P1 C11 . . 106.16(8) ?
O2 P1 C21 . . 109.93(9) ?
O1 P1 C21 . . 107.28(8) ?
C11 P1 C21 . . 109.49(9) ?

loop_
_geom_bond_atom_site_label_1
_geom_bond_atom_site_label_2
_geom_bond_site_symmetry_2
_geom_bond_distance
_geom_bond_publ_flag
C11 C16 . 1.390(2) ?
C11 C12 . 1.391(3) ?
C11 P1 . 1.7893(16) ?
C12 C13 . 1.393(3) ?
C12 H12 . 0.9300 ?
C13 C14 . 1.375(3) ?
C13 H13 . 0.9300 ?
C14 C15 . 1.384(3) ?
C14 H14 . 0.9300 ?
C15 C16 . 1.387(3) ?
C15 H15 . 0.9300 ?
C16 H16 . 0.9300 ?
C21 C22 . 1.511(3) ?
C21 P1 . 1.7962(19) ?
C21 H21A . 0.9700 ?
C21 H21B . 0.9700 ?
C22 C23 . 1.379(3) ?
C22 C27 . 1.386(3) ?
C23 C24 . 1.395(4) ?
C23 H23 . 0.9300 ?
C24 C25 . 1.359(5) ?
C24 H24 . 0.9300 ?
C25 C26 . 1.365(5) ?
C25 H25 . 0.9300 ?
C26 C27 . 1.379(4) ?
C26 H26 . 0.9300 ?
C27 H27 . 0.9300 ?
O1 P1 . 1.5420(14) ?
O1 H1 . 0.93(3) ?
O2 P1 . 1.5104(13) ?

loop_
_geom_hbond_atom_site_label_D
_geom_hbond_atom_site_label_H
_geom_hbond_atom_site_label_A
_geom_hbond_site_symmetry_A
_geom_hbond_distance_DH
_geom_hbond_distance_HA
_geom_hbond_distance_DA
_geom_hbond_angle_DHA
O1 H1 O2 4_556 0.93(3) 1.58(3) 2.4838(18) 163(3)

loop_
_geom_torsion_atom_site_label_1
_geom_torsion_atom_site_label_2
_geom_torsion_atom_site_label_3
_geom_torsion_atom_site_label_4
_geom_torsion_site_symmetry_1
_geom_torsion_site_symmetry_2
_geom_torsion_site_symmetry_3
_geom_torsion_site_symmetry_4
_geom_torsion
_geom_torsion_publ_flag
C16 C11 C12 C13 . . . . 1.6(3) ?
P1 C11 C12 C13 . . . . -177.83(16) ?
C11 C12 C13 C14 . . . . -1.6(3) ?
C12 C13 C14 C15 . . . . 0.7(4) ?
C13 C14 C15 C16 . . . . 0.1(4) ?
C14 C15 C16 C11 . . . . -0.1(3) ?
C12 C11 C16 C15 . . . . -0.7(3) ?
P1 C11 C16 C15 . . . . 178.69(17) ?
P1 C21 C22 C23 . . . . 102.5(2) ?
P1 C21 C22 C27 . . . . -77.0(2) ?
C27 C22 C23 C24 . . . . -0.2(3) ?
C21 C22 C23 C24 . . . . -179.8(2) ?
C22 C23 C24 C25 . . . . 0.2(4) ?
C23 C24 C25 C26 . . . . -0.6(4) ?
C24 C25 C26 C27 . . . . 1.1(4) ?
C25 C26 C27 C22 . . . . -1.1(4) ?
C23 C22 C27 C26 . . . . 0.7(3) ?
C21 C22 C27 C26 . . . . -179.8(2) ?
C16 C11 P1 O2 . . . . -22.31(17) ?
C12 C11 P1 O2 . . . . 157.10(14) ?
C16 C11 P1 O1 . . . . -146.45(15) ?
C12 C11 P1 O1 . . . . 32.96(17) ?
C16 C11 P1 C21 . . . . 98.04(16) ?
C12 C11 P1 C21 . . . . -82.55(16) ?
C22 C21 P1 O2 . . . . 54.98(17) ?
C22 C21 P1 O1 . . . . -179.66(14) ?
C22 C21 P1 C11 . . . . -64.87(17) ?

loop_
_cod_related_entry_id
_cod_related_entry_database
_cod_related_entry_code
1 ChemSpider 246091
